data_2218842
loop_
_publ_author_name
'Jayabharathi, J.'
'Thangamani, A.'
'Balamurugan, S.'
'Thiruvalluvar, A.'
'Linden, A.'

_publ_section_title
;
 <i>t</i>-3-Benzyl-<i>r</i>-2,<i>c</i>-6-bis(4-methoxyphenyl)piperidin-4-one
;
_journal_coeditor_code WN2265
_journal_issue 7
_journal_name_full 'Acta Crystallographica Section E'
_journal_page_first o1181
_journal_paper_doi 10.1107/S1600536808015717
_journal_volume 64
_journal_year 2008
_chemical_formula_iupac 'C26 H27 N O3'
_chemical_formula_moiety 'C26 H27 N O3'
_chemical_formula_structural 'C26 H27 N O3'
_chemical_formula_sum 'C26 H27 N O3'
_chemical_formula_weight 401.49
_chemical_melting_point 471
_chemical_name_common 'piperidin-4-one derivative'
_chemical_name_systematic
;
t-3-Benzyl-r-2,c-6-bis(4-methoxyphenyl)piperidin-4-one
;
_space_group_IT_number 2
_symmetry_cell_setting triclinic
_symmetry_space_group_name_Hall '-P 1'
_symmetry_space_group_name_H-M 'P -1'
_atom_sites_solution_hydrogens geom
_atom_sites_solution_primary direct
_atom_sites_solution_secondary difmap
_cell_angle_alpha 71.629(2)
_cell_angle_beta 79.928(2)
_cell_angle_gamma 82.526(2)
_cell_formula_units_Z 2
_cell_length_a 5.5612(2)
_cell_length_b 13.8097(5)
_cell_length_c 14.5119(6)
_cell_measurement_reflns_used 4566
_cell_measurement_temperature 160.0(10)
_cell_measurement_theta_max 27.5
_cell_measurement_theta_min 2.0
_cell_volume 1038.04(7)
_computing_cell_refinement 'DENZO-SMN (Otwinowski & Minor, 1997)'
_computing_data_collection 'COLLECT (Nonius, 2000)'
_computing_data_reduction 'DENZO-SMN and SCALEPACK (Otwinowski & Minor, 1997)'
_computing_molecular_graphics 'ORTEP-3 (Farrugia, 1997)'
_computing_publication_material 'PLATON (Spek, 2003)'
_computing_structure_refinement 'SHELXL97 (Sheldrick, 2008)'
_computing_structure_solution 'SHELXS97 (Sheldrick, 2008)'
_diffrn_ambient_temperature 160.0(10)
_diffrn_detector_area_resol_mean 9
_diffrn_measured_fraction_theta_full 0.987
_diffrn_measured_fraction_theta_max 0.987
_diffrn_measurement_device_type 'Nonius KappaCCD area-detector diffractometer'
_diffrn_measurement_method '\f and \w scans with \k offsets'
_diffrn_radiation_monochromator 'horizontally mounted graphite crystal'
_diffrn_radiation_source 'Nonius FR590 sealed tube generator'
_diffrn_radiation_type 'Mo K\a'
_diffrn_radiation_wavelength 0.71073
_diffrn_reflns_av_R_equivalents 0.0520
_diffrn_reflns_av_sigmaI/netI 0.0504
_diffrn_reflns_limit_h_max 7
_diffrn_reflns_limit_h_min -7
_diffrn_reflns_limit_k_max 17
_diffrn_reflns_limit_k_min -17
_diffrn_reflns_limit_l_max 18
_diffrn_reflns_limit_l_min -17
_diffrn_reflns_number 25390
_diffrn_reflns_theta_full 27.54
_diffrn_reflns_theta_max 27.54
_diffrn_reflns_theta_min 2.99
_diffrn_standards_decay_% 0
_diffrn_standards_number 0
_exptl_absorpt_coefficient_mu 0.083
_exptl_absorpt_correction_type none
_exptl_crystal_colour colourless
_exptl_crystal_density_diffrn 1.285
_exptl_crystal_density_method 'Not Measured'
_exptl_crystal_description prism
_exptl_crystal_F_000 428
_exptl_crystal_size_max 0.30
_exptl_crystal_size_mid 0.18
_exptl_crystal_size_min 0.13
_refine_diff_density_max 0.280
_refine_diff_density_min -0.322
_refine_ls_extinction_method none
_refine_ls_goodness_of_fit_ref 1.086
_refine_ls_hydrogen_treatment mixed
_refine_ls_matrix_type full
_refine_ls_number_parameters 275
_refine_ls_number_reflns 4740
_refine_ls_number_restraints 0
_refine_ls_restrained_S_all 1.086
_refine_ls_R_factor_all 0.0865
_refine_ls_R_factor_gt 0.0534
_refine_ls_shift/su_max_lt 0.001
_refine_ls_shift/su_mean 0.000
_refine_ls_structure_factor_coef Fsqd
_refine_ls_weighting_details 'calc w=1/[\s^2^(Fo^2^)+(0.1039P)^2^+0.0262P] where P=(Fo^2^+2Fc^2^)/3'
_refine_ls_weighting_scheme calc
_refine_ls_wR_factor_gt 0.1401
_refine_ls_wR_factor_ref 0.1767
_reflns_number_gt 3325
_reflns_number_total 4740
_reflns_threshold_expression I>2\s(I)
_cod_data_source_file wn2265.cif
_cod_data_source_block I
_cod_depositor_comments
;
The following automatic conversions were performed:
'_symmetry_cell_setting' value 'Triclinic' changed to 'triclinic'
according to '/home/saulius/struct/CIF-dictionaries/cif_core.dic'
dictionary named 'cif_core.dic' version 2.4.1 from 2010-06-29.

Automatic conversion script
Id: cif_fix_enum 1527 2010-12-29 10:47:43Z saulius 

The following automatic conversions were performed:

'_symmetry_cell_setting' value 'Triclinic' changed to 'triclinic'
according to /home/saulius/struct/CIF-dictionaries/cif_core.dic
dictionary named 'cif_core.dic' version 2.4.1 from 2010-06-29.

Automatic conversion script
Id: cif_fix_values 1715 2011-07-08 13:25:40Z adriana 
;
_cod_database_code 2218842
_cod_database_fobs_code 2218842

loop_
_symmetry_equiv_pos_site_id
_symmetry_equiv_pos_as_xyz
1 x,y,z
2 -x,-y,-z

loop_
_atom_site_aniso_label
_atom_site_aniso_U_11
_atom_site_aniso_U_22
_atom_site_aniso_U_33
_atom_site_aniso_U_12
_atom_site_aniso_U_13
_atom_site_aniso_U_23
O2 0.0459(8) 0.0394(8) 0.0250(7) -0.0122(6) -0.0048(6) -0.0012(6)
O4 0.0440(8) 0.0385(8) 0.0300(7) 0.0116(6) -0.0047(6) -0.0042(6)
O6 0.0350(8) 0.0445(8) 0.0406(8) -0.0017(6) 0.0080(6) -0.0169(7)
N1 0.0293(8) 0.0239(8) 0.0234(8) -0.0005(6) -0.0018(6) -0.0045(6)
C2 0.0257(9) 0.0248(9) 0.0228(8) -0.0035(7) -0.0020(7) -0.0069(7)
C3 0.0257(9) 0.0245(9) 0.0248(9) -0.0025(7) -0.0035(7) -0.0071(7)
C4 0.0333(10) 0.0226(9) 0.0275(9) -0.0031(7) -0.0034(8) -0.0073(7)
C5 0.0342(10) 0.0293(9) 0.0229(9) -0.0009(8) -0.0003(7) -0.0051(7)
C6 0.0304(10) 0.0280(9) 0.0227(9) -0.0022(7) -0.0026(7) -0.0070(7)
C12 0.0737(18) 0.098(2) 0.0292(11) -0.0421(15) -0.0179(12) 0.0097(12)
C13 0.0279(10) 0.0281(9) 0.0265(9) -0.0027(7) -0.0018(7) -0.0075(7)
C16 0.0341(11) 0.0567(13) 0.0335(11) -0.0044(9) 0.0053(9) -0.0130(10)
C21 0.0264(9) 0.0209(8) 0.0269(9) 0.0004(7) -0.0019(7) -0.0084(7)
C22 0.0282(9) 0.0240(9) 0.0277(9) -0.0032(7) -0.0034(7) -0.0093(7)
C23 0.0277(10) 0.0257(9) 0.0297(9) -0.0066(7) 0.0004(7) -0.0085(7)
C24 0.0314(10) 0.0227(9) 0.0228(8) -0.0007(7) -0.0006(7) -0.0046(7)
C25 0.0302(10) 0.0264(9) 0.0298(9) -0.0019(7) -0.0065(7) -0.0078(7)
C26 0.0251(9) 0.0241(9) 0.0303(9) -0.0040(7) -0.0021(7) -0.0060(7)
C31 0.0242(9) 0.0259(9) 0.0233(8) -0.0027(7) 0.0031(7) -0.0051(7)
C32 0.0284(10) 0.0315(10) 0.0288(9) 0.0007(7) -0.0006(7) -0.0101(8)
C33 0.0383(11) 0.0351(10) 0.0317(10) -0.0065(8) 0.0011(8) -0.0135(8)
C34 0.0406(11) 0.0273(9) 0.0400(11) -0.0034(8) 0.0073(9) -0.0142(8)
C35 0.0299(10) 0.0301(10) 0.0483(12) 0.0038(8) -0.0016(9) -0.0085(9)
C36 0.0276(10) 0.0346(10) 0.0376(10) -0.0019(8) -0.0040(8) -0.0111(8)
C61 0.0298(10) 0.0292(9) 0.0225(8) -0.0010(7) -0.0046(7) -0.0067(7)
C62 0.0357(11) 0.0293(9) 0.0289(10) -0.0019(8) -0.0018(8) -0.0090(8)
C63 0.0337(10) 0.0360(10) 0.0260(9) -0.0078(8) 0.0017(8) -0.0075(8)
C64 0.0290(10) 0.0374(10) 0.0252(9) 0.0012(8) -0.0025(7) -0.0125(8)
C65 0.0412(11) 0.0281(9) 0.0349(10) -0.0006(8) -0.0006(8) -0.0093(8)
C66 0.0342(10) 0.0292(9) 0.0317(10) -0.0036(8) 0.0040(8) -0.0071(8)

loop_
_atom_site_type_symbol
_atom_site_label
_atom_site_fract_x
_atom_site_fract_y
_atom_site_fract_z
_atom_site_U_iso_or_equiv
_atom_site_thermal_displace_type
_atom_site_occupancy
O O2 0.3480(3) 0.01839(10) 0.69755(9) 0.0380(4) Uani 1.000
O O4 0.2802(3) 0.48862(10) 0.13605(9) 0.0404(4) Uani 1.000
O O6 1.5838(2) 0.14802(10) -0.07836(10) 0.0409(5) Uani 1.000
N N1 0.7126(3) 0.23805(11) 0.24454(10) 0.0265(5) Uani 1.000
C C2 0.4629(3) 0.25237(12) 0.29523(12) 0.0245(5) Uani 1.000
C C3 0.4009(3) 0.36832(12) 0.28311(12) 0.0250(5) Uani 1.000
C C4 0.4384(3) 0.42694(12) 0.17505(12) 0.0279(5) Uani 1.000
C C5 0.6790(3) 0.40193(13) 0.11763(12) 0.0301(5) Uani 1.000
C C6 0.7249(3) 0.28549(13) 0.13751(12) 0.0273(5) Uani 1.000
C C12 0.5115(5) 0.0257(2) 0.75990(16) 0.0691(10) Uani 1.000
C C13 0.1459(3) 0.39167(13) 0.33331(13) 0.0279(5) Uani 1.000
C C16 1.7542(4) 0.21784(17) -0.14188(14) 0.0428(7) Uani 1.000
C C21 0.4411(3) 0.18956(12) 0.40212(12) 0.0249(5) Uani 1.000
C C22 0.2541(3) 0.12454(12) 0.44361(12) 0.0262(5) Uani 1.000
C C23 0.2270(3) 0.06881(12) 0.54173(12) 0.0278(5) Uani 1.000
C C24 0.3891(3) 0.07709(12) 0.60121(12) 0.0267(5) Uani 1.000
C C25 0.5762(3) 0.14155(13) 0.56151(13) 0.0287(5) Uani 1.000
C C26 0.6007(3) 0.19672(12) 0.46278(12) 0.0271(5) Uani 1.000
C C31 0.0983(3) 0.49710(12) 0.34677(12) 0.0258(5) Uani 1.000
C C32 0.2424(3) 0.52745(13) 0.40038(13) 0.0300(6) Uani 1.000
C C33 0.1909(4) 0.62079(14) 0.41958(13) 0.0346(6) Uani 1.000
C C34 -0.0083(4) 0.68498(14) 0.38666(14) 0.0366(6) Uani 1.000
C C35 -0.1530(3) 0.65645(14) 0.33296(15) 0.0380(6) Uani 1.000
C C36 -0.0982(3) 0.56370(14) 0.31217(14) 0.0333(6) Uani 1.000
C C61 0.9614(3) 0.25342(13) 0.08147(12) 0.0274(5) Uani 1.000
C C62 1.1216(3) 0.32162(14) 0.01856(13) 0.0317(6) Uani 1.000
C C63 1.3309(3) 0.29035(14) -0.03643(13) 0.0326(6) Uani 1.000
C C64 1.3824(3) 0.18795(14) -0.02915(13) 0.0303(6) Uani 1.000
C C65 1.2233(4) 0.11740(14) 0.03294(14) 0.0356(6) Uani 1.000
C C66 1.0172(3) 0.14985(14) 0.08710(13) 0.0332(6) Uani 1.000
H H1 0.750(3) 0.1682(16) 0.2598(14) 0.033(5) Uiso 1.000
H H2 0.34531 0.22921 0.26323 0.0294 Uiso 1.000
H H3 0.52128 0.39034 0.31473 0.0300 Uiso 1.000
H H5A 0.81371 0.42810 0.13704 0.0361 Uiso 1.000
H H5B 0.67513 0.43557 0.04667 0.0361 Uiso 1.000
H H6 0.58725 0.26183 0.11619 0.0328 Uiso 1.000
H H12A 0.46528 -0.01939 0.82636 0.1039 Uiso 1.000
H H12B 0.50264 0.09654 0.76144 0.1039 Uiso 1.000
H H12C 0.67912 0.00504 0.73486 0.1039 Uiso 1.000
H H13A 0.02410 0.38391 0.29437 0.0335 Uiso 1.000
H H13B 0.11882 0.34008 0.39858 0.0335 Uiso 1.000
H H16A 1.88915 0.17995 -0.17237 0.0641 Uiso 1.000
H H16B 1.81921 0.25311 -0.10372 0.0641 Uiso 1.000
H H16C 1.67091 0.26824 -0.19301 0.0641 Uiso 1.000
H H22 0.14246 0.11832 0.40355 0.0314 Uiso 1.000
H H23 0.09773 0.02490 0.56854 0.0333 Uiso 1.000
H H25 0.68732 0.14796 0.60169 0.0344 Uiso 1.000
H H26 0.73009 0.24055 0.43600 0.0325 Uiso 1.000
H H32 0.37858 0.48344 0.42428 0.0360 Uiso 1.000
H H33 0.29303 0.64058 0.45548 0.0415 Uiso 1.000
H H34 -0.04559 0.74834 0.40085 0.0439 Uiso 1.000
H H35 -0.29042 0.70032 0.31013 0.0455 Uiso 1.000
H H36 -0.19660 0.54560 0.27376 0.0400 Uiso 1.000
H H62 1.08791 0.39239 0.01259 0.0380 Uiso 1.000
H H63 1.43764 0.33931 -0.07879 0.0391 Uiso 1.000
H H65 1.25646 0.04680 0.03805 0.0426 Uiso 1.000
H H66 0.91040 0.10079 0.12928 0.0398 Uiso 1.000

loop_
_atom_type_symbol
_atom_type_description
_atom_type_scat_dispersion_real
_atom_type_scat_dispersion_imag
_atom_type_scat_source
O O 0.0106 0.0060 'International Tables Vol C Tables 4.2.6.8 and 6.1.1.4'
N N 0.0061 0.0033 'International Tables Vol C Tables 4.2.6.8 and 6.1.1.4'
H H 0.0000 0.0000 'International Tables Vol C Tables 4.2.6.8 and 6.1.1.4'
C C 0.0033 0.0016 'International Tables Vol C Tables 4.2.6.8 and 6.1.1.4'

loop_
_geom_angle_atom_site_label_1
_geom_angle_atom_site_label_2
_geom_angle_atom_site_label_3
_geom_angle
_geom_angle_publ_flag
C12 O2 C24 116.63(16) no
C16 O6 C64 117.48(16) no
C2 N1 C6 111.11(14) no
C2 N1 H1 106.0(11) no
C6 N1 H1 111.0(12) no
N1 C2 C3 108.50(14) no
N1 C2 C21 110.89(14) no
C3 C2 C21 111.61(14) no
C2 C3 C4 108.85(14) no
C4 C3 C13 112.38(14) no
C2 C3 C13 112.83(14) no
O4 C4 C5 122.03(15) no
O4 C4 C3 121.98(15) no
C3 C4 C5 115.96(14) no
C4 C5 C6 109.84(14) no
N1 C6 C5 107.86(14) no
C5 C6 C61 113.46(14) no
N1 C6 C61 112.45(14) no
C3 C13 C31 115.19(15) no
C2 C21 C26 121.64(15) no
C22 C21 C26 117.68(15) no
C2 C21 C22 120.65(15) no
C21 C22 C23 121.49(16) no
C22 C23 C24 119.89(16) no
O2 C24 C23 115.62(15) no
C23 C24 C25 119.60(15) no
O2 C24 C25 124.79(16) no
C24 C25 C26 119.66(16) no
C21 C26 C25 121.68(16) no
C32 C31 C36 117.90(16) no
C13 C31 C32 120.30(15) no
C13 C31 C36 121.67(16) no
C31 C32 C33 121.20(17) no
C32 C33 C34 120.17(19) no
C33 C34 C35 119.51(18) no
C34 C35 C36 120.21(17) no
C31 C36 C35 120.98(17) no
C62 C61 C66 116.82(16) no
C6 C61 C62 123.61(17) no
C6 C61 C66 119.41(15) no
C61 C62 C63 122.34(18) no
C62 C63 C64 119.71(17) no
O6 C64 C65 115.68(17) no
O6 C64 C63 124.97(16) no
C63 C64 C65 119.34(17) no
C64 C65 C66 120.09(18) no
C61 C66 C65 121.70(17) no
N1 C2 H2 109.00 no
C3 C2 H2 109.00 no
C21 C2 H2 109.00 no
C2 C3 H3 108.00 no
C4 C3 H3 108.00 no
C13 C3 H3 107.00 no
C4 C5 H5A 110.00 no
C4 C5 H5B 110.00 no
C6 C5 H5A 110.00 no
C6 C5 H5B 110.00 no
H5A C5 H5B 108.00 no
N1 C6 H6 108.00 no
C5 C6 H6 108.00 no
C61 C6 H6 108.00 no
O2 C12 H12A 109.00 no
O2 C12 H12B 109.00 no
O2 C12 H12C 109.00 no
H12A C12 H12B 109.00 no
H12A C12 H12C 109.00 no
H12B C12 H12C 109.00 no
C3 C13 H13A 108.00 no
C3 C13 H13B 108.00 no
C31 C13 H13A 108.00 no
C31 C13 H13B 108.00 no
H13A C13 H13B 107.00 no
O6 C16 H16A 109.00 no
O6 C16 H16B 109.00 no
O6 C16 H16C 109.00 no
H16A C16 H16B 109.00 no
H16A C16 H16C 109.00 no
H16B C16 H16C 109.00 no
C21 C22 H22 119.00 no
C23 C22 H22 119.00 no
C22 C23 H23 120.00 no
C24 C23 H23 120.00 no
C24 C25 H25 120.00 no
C26 C25 H25 120.00 no
C21 C26 H26 119.00 no
C25 C26 H26 119.00 no
C31 C32 H32 119.00 no
C33 C32 H32 119.00 no
C32 C33 H33 120.00 no
C34 C33 H33 120.00 no
C33 C34 H34 120.00 no
C35 C34 H34 120.00 no
C34 C35 H35 120.00 no
C36 C35 H35 120.00 no
C31 C36 H36 120.00 no
C35 C36 H36 120.00 no
C61 C62 H62 119.00 no
C63 C62 H62 119.00 no
C62 C63 H63 120.00 no
C64 C63 H63 120.00 no
C64 C65 H65 120.00 no
C66 C65 H65 120.00 no
C61 C66 H66 119.00 no
C65 C66 H66 119.00 no

loop_
_geom_bond_atom_site_label_1
_geom_bond_atom_site_label_2
_geom_bond_distance
_geom_bond_publ_flag
O2 C12 1.423(3) no
O2 C24 1.373(2) no
O4 C4 1.223(2) no
O6 C16 1.432(3) no
O6 C64 1.370(2) no
N1 C2 1.474(2) no
N1 C6 1.476(2) no
N1 H1 0.92(2) no
C2 C3 1.554(2) no
C2 C21 1.512(2) no
C3 C4 1.512(2) no
C3 C13 1.521(2) no
C4 C5 1.508(2) no
C5 C6 1.536(3) no
C6 C61 1.513(2) no
C13 C31 1.513(3) no
C21 C26 1.387(2) no
C21 C22 1.391(2) no
C22 C23 1.381(2) no
C23 C24 1.390(2) no
C24 C25 1.384(2) no
C25 C26 1.387(2) no
C31 C32 1.391(2) no
C31 C36 1.390(3) no
C32 C33 1.387(3) no
C33 C34 1.380(3) no
C34 C35 1.380(3) no
C35 C36 1.391(3) no
C61 C66 1.403(3) no
C61 C62 1.381(2) no
C62 C63 1.393(3) no
C63 C64 1.380(3) no
C64 C65 1.391(3) no
C65 C66 1.380(3) no
C2 H2 1.0000 no
C3 H3 1.0000 no
C5 H5A 0.9900 no
C5 H5B 0.9900 no
C6 H6 1.0000 no
C12 H12A 0.9800 no
C12 H12B 0.9800 no
C12 H12C 0.9800 no
C13 H13A 0.9900 no
C13 H13B 0.9900 no
C16 H16A 0.9800 no
C16 H16B 0.9800 no
C16 H16C 0.9800 no
C22 H22 0.9500 no
C23 H23 0.9500 no
C25 H25 0.9500 no
C26 H26 0.9500 no
C32 H32 0.9500 no
C33 H33 0.9500 no
C34 H34 0.9500 no
C35 H35 0.9500 no
C36 H36 0.9500 no
C62 H62 0.9500 no
C63 H63 0.9500 no
C65 H65 0.9500 no
C66 H66 0.9500 no

loop_
_geom_contact_atom_site_label_1
_geom_contact_atom_site_label_2
_geom_contact_distance
_geom_contact_site_symmetry_2
_geom_contact_publ_flag
O4 C36 3.355(2) . no
O4 C31 3.082(2) . no
O6 C12 3.396(3) 1_654 no
O2 H1 2.56(2) 2_656 no
O2 H66 2.8000 2_656 no
O4 H5A 2.8200 1_455 no
O4 H5B 2.5100 2_665 no
O4 H63 2.8400 2_765 no
O4 H13A 2.5900 . no
O6 H12B 2.7600 1_654 no
O6 H65 2.6300 2_855 no
N1 H26 2.8100 . no
N1 H66 2.9000 . no
C12 O6 3.396(3) 1_456 no
C12 C65 3.488(3) 2_756 no
C13 C22 3.545(3) . no
C16 C35 3.382(3) 2_765 no
C16 C34 3.486(3) 2_765 no
C22 C13 3.545(3) . no
C22 C24 3.371(2) 2_656 no
C23 C24 3.590(2) 2_656 no
C24 C22 3.371(2) 2_656 no
C24 C23 3.590(2) 2_656 no
C31 O4 3.082(2) . no
C31 C33 3.468(2) 2_566 no
C32 C32 3.553(2) 2_566 no
C32 C33 3.540(3) 2_566 no
C33 C31 3.468(2) 2_566 no
C33 C32 3.540(3) 2_566 no
C34 C16 3.486(3) 2_765 no
C35 C16 3.382(3) 2_765 no
C36 O4 3.355(2) . no
C65 C12 3.488(3) 2_756 no
C3 H32 2.9400 . no
C3 H26 3.0800 . no
C5 H62 2.5200 . no
C12 H66 3.0200 2_656 no
C12 H25 2.5100 . no
C16 H12B 3.0800 1_654 no
C16 H63 2.5300 . no
C21 H13B 2.5600 . no
C22 H23 3.0900 2_556 no
C22 H13B 2.8700 . no
C23 H34 2.9100 2_566 no
C24 H34 2.8700 2_566 no
C25 H12B 2.7400 . no
C25 H12C 2.7300 . no
C26 H33 3.0100 2_666 no
C26 H3 2.8900 . no
C26 H1 3.05(2) . no
C32 H3 2.7500 . no
C33 H13B 3.0500 2_566 no
C34 H16A 3.0900 2_765 no
C34 H16C 3.0300 2_765 no
C34 H13B 2.9900 2_566 no
C35 H16A 3.0100 2_765 no
C61 H16B 2.9300 1_455 no
C62 H5A 2.8200 . no
C62 H6 3.0600 1_655 no
C62 H16B 3.0600 1_455 no
C62 H5B 2.8000 . no
C63 H6 2.7400 1_655 no
C63 H16C 2.7600 . no
C63 H16B 2.7600 . no
C64 H6 3.0500 1_655 no
C65 H12A 2.8100 2_756 no
C66 H1 2.748(19) . no
C66 H16B 3.0100 1_455 no
H1 C26 3.05(2) . no
H1 C66 2.748(19) . no
H1 H66 2.3600 . no
H1 O2 2.56(2) 2_656 no
H2 H6 2.2600 . no
H2 H22 2.3300 . no
H3 C26 2.8900 . no
H3 C32 2.7500 . no
H3 H26 2.5500 . no
H3 H32 2.3200 . no
H5A O4 2.8200 1_655 no
H5A C62 2.8200 . no
H5A H62 2.2900 . no
H5B C62 2.8000 . no
H5B H62 2.3000 . no
H5B O4 2.5100 2_665 no
H6 C62 3.0600 1_455 no
H6 C63 2.7400 1_455 no
H6 C64 3.0500 1_455 no
H6 H2 2.2600 . no
H12A C65 2.8100 2_756 no
H12A H66 2.3900 2_656 no
H12B O6 2.7600 1_456 no
H12B C16 3.0800 1_456 no
H12B C25 2.7400 . no
H12B H25 2.2900 . no
H12C C25 2.7300 . no
H12C H25 2.2800 . no
H13A O4 2.5900 . no
H13A H36 2.3600 . no
H13B C21 2.5600 . no
H13B C22 2.8700 . no
H13B H26 2.6000 1_455 no
H13B C33 3.0500 2_566 no
H13B C34 2.9900 2_566 no
H16A C34 3.0900 2_765 no
H16A C35 3.0100 2_765 no
H16B C61 2.9300 1_655 no
H16B C62 3.0600 1_655 no
H16B C63 2.7600 . no
H16B C66 3.0100 1_655 no
H16B H63 2.3200 . no
H16C C63 2.7600 . no
H16C H63 2.3100 . no
H16C C34 3.0300 2_765 no
H22 H2 2.3300 . no
H22 H23 2.4200 2_556 no
H23 C22 3.0900 2_556 no
H23 H22 2.4200 2_556 no
H25 C12 2.5100 . no
H25 H12B 2.2900 . no
H25 H12C 2.2800 . no
H25 H34 2.5900 2_666 no
H26 N1 2.8100 . no
H26 C3 3.0800 . no
H26 H3 2.5500 . no
H26 H13B 2.6000 1_655 no
H26 H33 2.5900 2_666 no
H32 C3 2.9400 . no
H32 H3 2.3200 . no
H33 C26 3.0100 2_666 no
H33 H26 2.5900 2_666 no
H34 C23 2.9100 2_566 no
H34 C24 2.8700 2_566 no
H34 H25 2.5900 2_666 no
H36 H13A 2.3600 . no
H62 C5 2.5200 . no
H62 H5A 2.2900 . no
H62 H5B 2.3000 . no
H63 C16 2.5300 . no
H63 H16B 2.3200 . no
H63 H16C 2.3100 . no
H63 O4 2.8400 2_765 no
H65 O6 2.6300 2_855 no
H66 N1 2.9000 . no
H66 H1 2.3600 . no
H66 O2 2.8000 2_656 no
H66 C12 3.0200 2_656 no
H66 H12A 2.3900 2_656 no

loop_
_geom_hbond_atom_site_label_D
_geom_hbond_atom_site_label_H
_geom_hbond_atom_site_label_A
_geom_hbond_site_symmetry_A
_geom_hbond_distance_DH
_geom_hbond_distance_HA
_geom_hbond_distance_DA
_geom_hbond_angle_DHA
_geom_hbond_publ_flag
N1 H1 O2 2_656 0.92(2) 2.56(2) 3.420(2) 154.9(14) yes
C5 H5B O4 2_665 0.99 2.51 3.490(2) 173 yes
C16 H16B Cg1 1_655 0.98 2.85 3.659(2) 140 yes
C16 H16C Cg2 2_765 0.98 2.98 3.587(2) 121 yes
C34 H34 Cg3 2_566 0.95 2.91 3.719(2) 144 yes

loop_
_geom_torsion_atom_site_label_1
_geom_torsion_atom_site_label_2
_geom_torsion_atom_site_label_3
_geom_torsion_atom_site_label_4
_geom_torsion
_geom_torsion_publ_flag
C12 O2 C24 C23 -179.92(18) no
C12 O2 C24 C25 0.2(3) no
C16 O6 C64 C63 0.3(3) no
C16 O6 C64 C65 -179.06(16) no
C6 N1 C2 C3 -66.26(17) no
C6 N1 C2 C21 170.83(14) no
C2 N1 C6 C5 66.38(17) no
C2 N1 C6 C61 -167.76(14) no
N1 C2 C3 C4 54.73(17) no
N1 C2 C3 C13 -179.81(13) no
C21 C2 C3 C4 177.22(14) no
C21 C2 C3 C13 -57.32(19) no
N1 C2 C21 C22 -128.35(17) no
N1 C2 C21 C26 53.6(2) no
C3 C2 C21 C22 110.55(18) no
C3 C2 C21 C26 -67.5(2) no
C2 C3 C4 O4 128.46(18) no
C2 C3 C4 C5 -49.42(19) no
C13 C3 C4 O4 2.7(2) no
C13 C3 C4 C5 -175.14(15) no
C2 C3 C13 C31 165.03(14) no
C4 C3 C13 C31 -71.44(19) no
O4 C4 C5 C6 -127.52(18) no
C3 C4 C5 C6 50.36(19) no
C4 C5 C6 N1 -55.62(18) no
C4 C5 C6 C61 179.12(14) no
N1 C6 C61 C62 -122.67(18) no
N1 C6 C61 C66 62.0(2) no
C5 C6 C61 C62 0.1(2) no
C5 C6 C61 C66 -175.27(15) no
C3 C13 C31 C32 -59.1(2) no
C3 C13 C31 C36 125.18(18) no
C2 C21 C22 C23 -178.11(16) no
C26 C21 C22 C23 0.0(3) no
C2 C21 C26 C25 177.96(16) no
C22 C21 C26 C25 -0.2(3) no
C21 C22 C23 C24 -0.1(3) no
C22 C23 C24 O2 -179.71(16) no
C22 C23 C24 C25 0.2(3) no
O2 C24 C25 C26 179.58(17) no
C23 C24 C25 C26 -0.3(3) no
C24 C25 C26 C21 0.3(3) no
C13 C31 C32 C33 -175.30(16) no
C36 C31 C32 C33 0.6(3) no
C13 C31 C36 C35 173.98(17) no
C32 C31 C36 C35 -1.8(3) no
C31 C32 C33 C34 1.0(3) no
C32 C33 C34 C35 -1.2(3) no
C33 C34 C35 C36 0.0(3) no
C34 C35 C36 C31 1.6(3) no
C6 C61 C62 C63 -176.17(16) no
C66 C61 C62 C63 -0.7(3) no
C6 C61 C66 C65 176.14(17) no
C62 C61 C66 C65 0.5(3) no
C61 C62 C63 C64 0.4(3) no
C62 C63 C64 O6 -179.03(16) no
C62 C63 C64 C65 0.3(3) no
O6 C64 C65 C66 178.87(17) no
C63 C64 C65 C66 -0.5(3) no
C64 C65 C66 C61 0.1(3) no
